data_1552319
loop_
_publ_author_name
'Yao, Yuhang'
'Hou, Chun-Liang'
'Yang, Zi-Shu'
'Ran, Guangliu'
'Kang, Lei'
'Li, Cuicui'
'Zhang, Wenkai'
'Zhang, Jing'
'Zhang, Jun-Long'

_publ_section_title
;
 Unusual Near Infrared (NIR) Fluorescent Palladium(II) Macrocyclic
 Complexes Containing M-C Bond with the Bioimaging Capability
;
_journal_name_full 'Chemical Science'
_journal_paper_doi 10.1039/C9SC04044G
_journal_year 2019
_chemical_formula_moiety 'C32 H11 F10 N3 O2, 0.5(C6 H14)'
_chemical_formula_sum 'C35 H18 F10 N3 O2'
_chemical_formula_weight 702.52
_space_group_crystal_system monoclinic
_space_group_IT_number 14
_space_group_name_Hall '-P 2yn'
_space_group_name_H-M_alt 'P 1 21/n 1'
_symmetry_space_group_name_Hall '-P 2yn'
_symmetry_space_group_name_H-M 'P 1 21/n 1'
_atom_sites_solution_hydrogens geom
_atom_sites_solution_primary iterative
_audit_creation_date 2017-05-13
_audit_creation_method
;
Olex2 1.2
(compiled 2016.08.25 svn.r3337 for OlexSys, GUI svn.r5227)
;
_audit_update_record
;
2019-04-25 deposited with the CCDC.    2019-09-11 downloaded from the CCDC.
;
_cell_angle_alpha 90
_cell_angle_beta 95.557(4)
_cell_angle_gamma 90
_cell_formula_units_Z 8
_cell_length_a 11.1406(4)
_cell_length_b 14.7364(6)
_cell_length_c 36.6510(19)
_cell_measurement_reflns_used 6720
_cell_measurement_temperature 180.00(10)
_cell_measurement_theta_max 28.4260
_cell_measurement_theta_min 3.4690
_cell_volume 5988.8(5)
_computing_cell_refinement
;
CrysAlisPro, Agilent Technologies,
Version 1.171.37.35 (release 13-08-2014 CrysAlis171 .NET)
(compiled Aug 13 2014,18:06:01)
;
_computing_data_collection
;
CrysAlisPro, Agilent Technologies,
Version 1.171.37.35 (release 13-08-2014 CrysAlis171 .NET)
(compiled Aug 13 2014,18:06:01)
;
_computing_data_reduction
;
CrysAlisPro, Agilent Technologies,
Version 1.171.37.35 (release 13-08-2014 CrysAlis171 .NET)
(compiled Aug 13 2014,18:06:01)
;
_computing_molecular_graphics 'Olex2 (Dolomanov et al., 2009)'
_computing_publication_material 'Olex2 (Dolomanov et al., 2009)'
_computing_structure_refinement 'ShelXL (Sheldrick, 2015)'
_computing_structure_solution
;
Superflip (Palatinus & Chapuis, 2007;Palatinus & van der Lee, 2008;
Palatinus et al., 2012)
;
_diffrn_ambient_environment N~2~
_diffrn_ambient_temperature 180.00(10)
_diffrn_detector 'CCD plate'
_diffrn_detector_area_resol_mean 10.3914
_diffrn_detector_type Atlas
_diffrn_measured_fraction_theta_full 0.998
_diffrn_measured_fraction_theta_max 0.998
_diffrn_measurement_details
;
#__ type_ start__ end____ width___ exp.time_
  1 omega  -12.00   83.00   1.0000   55.0000
omega____ theta____ kappa____ phi______ frames
    -       13.4628   57.0000   90.0000 95

#__ type_ start__ end____ width___ exp.time_
  2 omega  -12.00   83.00   1.0000   55.0000
omega____ theta____ kappa____ phi______ frames
    -       13.4628   57.0000  -30.0000 95

#__ type_ start__ end____ width___ exp.time_
  3 omega   -6.00   89.00   1.0000   55.0000
omega____ theta____ kappa____ phi______ frames
    -       13.4628   77.0000 -180.0000 95
;
_diffrn_measurement_device 'four-circle diffractometer'
_diffrn_measurement_device_type 'SuperNova, Dual, Cu at zero, Atlas'
_diffrn_measurement_method '\w scans'
_diffrn_orient_matrix_UB_11 -0.0073299000
_diffrn_orient_matrix_UB_12 -0.0094681000
_diffrn_orient_matrix_UB_13 0.0186159000
_diffrn_orient_matrix_UB_21 -0.0041097000
_diffrn_orient_matrix_UB_22 -0.0470347000
_diffrn_orient_matrix_UB_23 -0.0040965000
_diffrn_orient_matrix_UB_31 0.0634155000
_diffrn_orient_matrix_UB_32 -0.0041307000
_diffrn_orient_matrix_UB_33 0.0037963000
_diffrn_radiation_monochromator mirror
_diffrn_radiation_probe x-ray
_diffrn_radiation_type MoK\a
_diffrn_radiation_wavelength 0.71073
_diffrn_reflns_av_R_equivalents 0.0568
_diffrn_reflns_av_unetI/netI 0.0690
_diffrn_reflns_Laue_measured_fraction_full 0.998
_diffrn_reflns_Laue_measured_fraction_max 0.998
_diffrn_reflns_limit_h_max 10
_diffrn_reflns_limit_h_min -14
_diffrn_reflns_limit_k_max 19
_diffrn_reflns_limit_k_min -18
_diffrn_reflns_limit_l_max 47
_diffrn_reflns_limit_l_min -46
_diffrn_reflns_number 42310
_diffrn_reflns_point_group_measured_fraction_full 0.998
_diffrn_reflns_point_group_measured_fraction_max 0.998
_diffrn_reflns_theta_full 25.214
_diffrn_reflns_theta_max 27.449
_diffrn_reflns_theta_min 2.945
_diffrn_source 'SuperNova (Mo) X-ray Source'
_exptl_absorpt_coefficient_mu 0.141
_exptl_absorpt_correction_T_max 1.00000
_exptl_absorpt_correction_T_min 0.50742
_exptl_absorpt_correction_type multi-scan
_exptl_absorpt_process_details
;
CrysAlisPro, Agilent Technologies,
Version 1.171.37.35 (release 13-08-2014 CrysAlis171 .NET)
(compiled Aug 13 2014,18:06:01)
Empirical absorption correction using spherical harmonics,
 implemented in SCALE3 ABSPACK scaling algorithm.
;
_exptl_crystal_colour red
_exptl_crystal_colour_primary red
_exptl_crystal_density_diffrn 1.558
_exptl_crystal_description plate
_exptl_crystal_F_000 2840
_exptl_crystal_size_max 0.31
_exptl_crystal_size_mid 0.15
_exptl_crystal_size_min 0.03
_refine_diff_density_max 0.322
_refine_diff_density_min -0.305
_refine_diff_density_rms 0.056
_refine_ls_extinction_method none
_refine_ls_goodness_of_fit_ref 1.035
_refine_ls_hydrogen_treatment constr
_refine_ls_matrix_type full
_refine_ls_number_parameters 903
_refine_ls_number_reflns 13697
_refine_ls_number_restraints 0
_refine_ls_restrained_S_all 1.035
_refine_ls_R_factor_all 0.1242
_refine_ls_R_factor_gt 0.0634
_refine_ls_shift/su_max 0.001
_refine_ls_shift/su_mean 0.000
_refine_ls_structure_factor_coef Fsqd
_refine_ls_weighting_details 'w=1/[\s^2^(Fo^2^)+(0.0548P)^2^+4.2670P] where P=(Fo^2^+2Fc^2^)/3'
_refine_ls_weighting_scheme calc
_refine_ls_wR_factor_gt 0.1403
_refine_ls_wR_factor_ref 0.1699
_reflns_Friedel_coverage 0.000
_reflns_number_gt 7585
_reflns_number_total 13697
_reflns_threshold_expression 'I > 2\s(I)'
_cod_data_source_file c9sc04044g2.cif
_cod_data_source_block 170513
_cod_database_code 1552319
_chemical_oxdiff_formula 'C30 F10 N3 O2 H10 Cl3'
_shelx_space_group_comment
;
The symmetry employed for this shelxl refinement is uniquely defined
by the following loop, which should always be used as a source of
symmetry information in preference to the above space-group names.
They are only intended as comments.
;
_reflns_odcompleteness_completeness 99.71
_reflns_odcompleteness_iscentric 1
_reflns_odcompleteness_theta 27.42
_olex2_refinement_description
;
1. Fixed Uiso
 At 1.2 times of:
  All C(H) groups, All C(H,H) groups, All N(H) groups
 At 1.5 times of:
  All C(H,H,H) groups
2.a Secondary CH2 refined with riding coordinates:
 C136(H13A,H13B), C144(H14A,H14B), C1(H1A,H1B), C4AA(H4AA,H4AB)
2.b Aromatic/amide H refined with riding coordinates:
 N69(H69), N88(H88), C64(H64), C82(H82), C90(H90), C112(H112), C1BA(H1BA),
 C3(H3), C11(H11), C15(H15), C31(H31), C50(H50), C54(H54), C56(H56), C80(H80),
 C84(H84), C94(H94), C97(H97), C100(H100), C110(H110), C127(H127), C131(H131)
2.c Idealised Me refined as rotating group:
 C6AA(H6AA,H6AB,H6AC), C14(H14C,H14D,H14E)
;
_shelx_shelxl_version_number 2016/6
_olex2_submission_special_instructions 'No special instructions were received'

loop_
_space_group_symop_operation_xyz
'x, y, z'
'-x+1/2, y+1/2, -z+1/2'
'-x, -y, -z'
'x-1/2, -y-1/2, z-1/2'

loop_
_atom_site_label
_atom_site_type_symbol
_atom_site_fract_x
_atom_site_fract_y
_atom_site_fract_z
_atom_site_U_iso_or_equiv
_atom_site_adp_type
_atom_site_occupancy
_atom_site_site_symmetry_order
_atom_site_calc_flag
_atom_site_refinement_flags_posn
F6BA F 1.09050(15) 0.72951(12) 0.34354(5) 0.0439(4) Uani 1 1 d .
F7 F 0.78454(16) 0.53312(13) 0.37578(5) 0.0519(5) Uani 1 1 d .
F3BA F 1.24400(15) 0.65550(14) 0.39649(5) 0.0537(5) Uani 1 1 d .
F4BA F 0.65435(18) 1.04789(14) 0.38791(7) 0.0694(7) Uani 1 1 d .
F1AA F 0.31648(18) 0.85789(14) 0.38734(6) 0.0620(6) Uani 1 1 d .
F19 F 0.29461(17) 0.44691(13) 0.37718(6) 0.0621(6) Uani 1 1 d .
F2AA F 1.16928(17) 0.52060(14) 0.43873(5) 0.0576(5) Uani 1 1 d .
F32 F 0.93985(17) 0.45886(13) 0.42804(5) 0.0555(5) Uani 1 1 d .
F33 F -0.1038(2) 0.15532(13) 0.42060(5) 0.0605(6) Uani 1 1 d .
F38 F 0.06023(19) -0.12342(12) 0.38859(5) 0.0583(5) Uani 1 1 d .
F44 F 0.67249(17) 0.46757(14) 0.44393(5) 0.0591(5) Uani 1 1 d .
F46 F 0.58450(17) 0.22033(14) 0.36579(6) 0.0644(6) Uani 1 1 d .
F52 F 0.45010(19) 0.53534(13) 0.42556(6) 0.0623(6) Uani 1 1 d .
F55 F -0.1724(2) 0.07963(18) 0.48178(6) 0.0840(8) Uani 1 1 d .
O5AA O 0.41686(19) 0.91956(15) 0.22441(6) 0.0439(5) Uani 1 1 d .
F59 F 0.25609(19) 0.93810(15) 0.44898(6) 0.0678(6) Uani 1 1 d .
F67 F -0.0075(2) -0.19812(14) 0.44963(6) 0.0695(6) Uani 1 1 d .
N69 N 0.67571(19) 0.79564(15) 0.33404(6) 0.0280(5) Uani 1 1 d .
H69 H 0.657450 0.799384 0.310189 0.034 Uiso 1 1 calc R
F72 F 0.73987(17) 0.30976(16) 0.41410(6) 0.0719(7) Uani 1 1 d .
O79 O -0.0815(2) 0.03295(15) 0.24115(6) 0.0459(6) Uani 1 1 d .
O8BA O 0.2406(2) 0.24671(16) 0.21815(6) 0.0494(6) Uani 1 1 d .
N88 N 0.1782(2) 0.16607(15) 0.34878(6) 0.0310(5) Uani 1 1 d .
H88 H 0.158622 0.160733 0.325029 0.037 Uiso 1 1 calc R
N93 N 0.2629(2) 0.23946(16) 0.28327(6) 0.0334(6) Uani 1 1 d .
F99 F 0.3930(2) 1.07360(17) 0.48000(6) 0.0787(7) Uani 1 1 d .
N102 N 0.0029(2) 0.06691(16) 0.30170(6) 0.0331(6) Uani 1 1 d .
F8AA F -0.1280(2) -0.09811(17) 0.49631(6) 0.0757(7) Uani 1 1 d .
N9AA N 0.5005(2) 0.89157(16) 0.28535(6) 0.0329(5) Uani 1 1 d .
O0AA O 0.7500(2) 0.71239(18) 0.20476(6) 0.0603(7) Uani 1 1 d .
F0BA F 0.5898(2) 1.13128(18) 0.44835(8) 0.0984(9) Uani 1 1 d .
N116 N 0.7651(2) 0.72025(16) 0.26969(6) 0.0352(6) Uani 1 1 d .
C4 C 0.7642(2) 0.74195(18) 0.35094(7) 0.0292(6) Uani 1 1 d .
C8 C 0.6197(2) 0.84275(19) 0.35970(8) 0.0307(6) Uani 1 1 d .
C9 C 1.0512(3) 0.66243(19) 0.36403(8) 0.0327(7) Uani 1 1 d .
C12 C 0.2687(3) 0.22005(19) 0.36490(8) 0.0330(7) Uani 1 1 d .
C13 C -0.0318(3) 0.03542(19) 0.33579(8) 0.0340(7) Uani 1 1 d .
C24 C 0.9327(3) 0.63450(19) 0.35803(8) 0.0323(6) Uani 1 1 d .
C26 C 0.8428(2) 0.68368(19) 0.33239(8) 0.0305(6) Uani 1 1 d .
C29 C 0.3447(3) 0.28619(19) 0.30850(8) 0.0349(7) Uani 1 1 d .
C34 C 0.8444(3) 0.67426(19) 0.29576(8) 0.0338(7) Uani 1 1 d .
C35 C 0.4853(3) 0.95213(19) 0.38547(8) 0.0342(7) Uani 1 1 d .
C41 C 0.4679(3) 0.92823(19) 0.31870(9) 0.0354(7) Uani 1 1 d .
C45 C 0.1228(3) 0.12171(19) 0.37553(8) 0.0331(7) Uani 1 1 d .
C7BA C 0.5236(2) 0.90664(19) 0.35199(8) 0.0317(6) Uani 1 1 d .
C57 C 0.4247(3) 0.9298(2) 0.26070(9) 0.0364(7) Uani 1 1 d .
C62 C 0.3462(3) 0.27724(19) 0.34528(8) 0.0340(7) Uani 1 1 d .
C64 C 0.7632(3) 0.7544(2) 0.38847(8) 0.0360(7) Uani 1 1 d .
H64 H 0.814377 0.725032 0.407068 0.043 Uiso 1 1 calc R
C68 C 0.0234(3) 0.06007(19) 0.36865(8) 0.0325(6) Uani 1 1 d .
C71 C -0.0104(3) 0.0869(2) 0.22025(8) 0.0364(7) Uani 1 1 d .
C75 C 0.4930(3) 0.8677(2) 0.20427(8) 0.0373(7) Uani 1 1 d .
C78 C 0.4347(3) 0.3310(2) 0.36973(8) 0.0349(7) Uani 1 1 d .
C82 C 0.6745(3) 0.8172(2) 0.39401(8) 0.0370(7) Uani 1 1 d .
H82 H 0.654471 0.838954 0.417044 0.044 Uiso 1 1 calc R
C86 C -0.0196(3) 0.0183(2) 0.40234(8) 0.0341(7) Uani 1 1 d .
C90 C 0.0832(3) 0.1413(2) 0.23449(8) 0.0363(7) Uani 1 1 d .
H90 H 0.105440 0.145585 0.260117 0.044 Uiso 1 1 calc R
C92 C 0.1431(3) 0.1892(2) 0.20933(8) 0.0361(7) Uani 1 1 d .
C7AA C 1.1307(3) 0.6251(2) 0.39074(8) 0.0372(7) Uani 1 1 d .
C104 C -0.0736(3) 0.0272(2) 0.27784(8) 0.0384(7) Uani 1 1 d .
C106 C 0.2913(3) 0.2683(2) 0.25172(8) 0.0390(7) Uani 1 1 d .
C107 C 0.8986(3) 0.5642(2) 0.38012(9) 0.0373(7) Uani 1 1 d .
C112 C 0.1809(3) 0.1481(2) 0.40921(8) 0.0389(7) Uani 1 1 d .
H112 H 0.162117 0.127946 0.432613 0.047 Uiso 1 1 calc R
C1BA C 0.2709(3) 0.2090(2) 0.40255(8) 0.0406(7) Uani 1 1 d .
H1BA H 0.324609 0.238074 0.420581 0.049 Uiso 1 1 calc R
C2BA C -0.0331(3) -0.1110(2) 0.44208(9) 0.0467(8) Uani 1 1 d .
C3 C 0.1113(3) 0.1846(2) 0.17207(8) 0.0417(8) Uani 1 1 d .
H3 H 0.154093 0.218650 0.155537 0.050 Uiso 1 1 calc R
C5 C 0.7970(3) 0.6911(2) 0.23868(9) 0.0445(8) Uani 1 1 d .
C11 C 0.3671(3) 0.9909(2) 0.31131(10) 0.0436(8) Uani 1 1 d .
H11 H 0.328713 1.024984 0.328873 0.052 Uiso 1 1 calc R
C15 C -0.1344(3) -0.0253(2) 0.32942(9) 0.0433(8) Uani 1 1 d .
H15 H -0.174689 -0.055549 0.347609 0.052 Uiso 1 1 calc R
C18 C 1.0929(3) 0.5568(2) 0.41243(8) 0.0399(7) Uani 1 1 d .
C23 C 0.3851(3) 0.9253(2) 0.40202(9) 0.0411(7) Uani 1 1 d .
C27 C 0.5537(3) 1.0209(2) 0.40227(10) 0.0464(8) Uani 1 1 d .
C5BA C 0.9764(3) 0.5257(2) 0.40705(8) 0.0389(7) Uani 1 1 d .
C31 C 0.5875(3) 0.8153(2) 0.21922(9) 0.0427(8) Uani 1 1 d .
H31 H 0.607381 0.811619 0.244975 0.051 Uiso 1 1 calc R
C3AA C 0.6519(3) 0.7687(2) 0.19511(8) 0.0411(7) Uani 1 1 d .
C39 C 0.4833(3) 0.4577(2) 0.41037(9) 0.0417(8) Uani 1 1 d .
C42 C 0.4051(3) 0.4118(2) 0.38566(9) 0.0410(7) Uani 1 1 d .
C50 C 0.6249(3) 0.7727(2) 0.15781(8) 0.0446(8) Uani 1 1 d .
H50 H 0.671086 0.739489 0.141888 0.054 Uiso 1 1 calc R
C54 C 0.3396(3) 0.9912(2) 0.27529(10) 0.0461(8) Uani 1 1 d .
H54 H 0.277162 1.024559 0.261850 0.055 Uiso 1 1 calc R
C56 C 0.0165(3) 0.1298(2) 0.15928(9) 0.0464(8) Uani 1 1 d .
H56 H -0.006723 0.126225 0.133684 0.056 Uiso 1 1 calc R
C61 C 0.5967(3) 0.4238(2) 0.41962(9) 0.0433(8) Uani 1 1 d .
C65 C 0.3538(3) 0.9650(2) 0.43369(9) 0.0459(8) Uani 1 1 d .
C77 C 0.5227(3) 1.0623(3) 0.43355(11) 0.0579(10) Uani 1 1 d .
C80 C 0.9262(3) 0.6170(2) 0.27727(9) 0.0463(8) Uani 1 1 d .
H80 H 0.988536 0.579611 0.288579 0.056 Uiso 1 1 calc R
C81 C -0.0795(3) 0.0671(2) 0.42695(9) 0.0427(8) Uani 1 1 d .
C84 C 0.4235(3) 0.3431(2) 0.28897(9) 0.0447(8) Uani 1 1 d .
H84 H 0.486351 0.381088 0.299629 0.054 Uiso 1 1 calc R
C91 C 0.0017(3) -0.0717(2) 0.41067(9) 0.0412(7) Uani 1 1 d .
C94 C -0.1613(3) -0.0307(2) 0.29319(9) 0.0489(9) Uani 1 1 d .
H94 H -0.224138 -0.064866 0.280302 0.059 Uiso 1 1 calc R
C97 C 0.3913(3) 0.3322(2) 0.25348(10) 0.0495(9) Uani 1 1 d .
H97 H 0.425975 0.359900 0.233575 0.059 Uiso 1 1 calc R
C100 C -0.0453(3) 0.0797(2) 0.18337(8) 0.0414(7) Uani 1 1 d .
H100 H -0.110300 0.041289 0.174614 0.050 Uiso 1 1 calc R
C103 C -0.0930(3) -0.0606(3) 0.46554(9) 0.0509(9) Uani 1 1 d .
C110 C 0.4630(3) 0.8739(2) 0.16703(9) 0.0477(8) Uani 1 1 d .
H110 H 0.397444 0.910753 0.157439 0.057 Uiso 1 1 calc R
C113 C 0.5504(3) 0.2991(2) 0.37995(9) 0.0444(8) Uani 1 1 d .
C115 C 0.6302(3) 0.3439(2) 0.40444(9) 0.0476(8) Uani 1 1 d .
C121 C 0.4232(3) 1.0334(3) 0.44926(9) 0.0519(9) Uani 1 1 d .
C127 C 0.8969(3) 0.6273(3) 0.24173(9) 0.0570(10) Uani 1 1 d .
H127 H 0.933302 0.598974 0.222291 0.068 Uiso 1 1 calc R
C131 C 0.5296(3) 0.8258(3) 0.14395(9) 0.0545(9) Uani 1 1 d .
H131 H 0.509694 0.829281 0.118193 0.065 Uiso 1 1 calc R
C133 C -0.1163(3) 0.0293(3) 0.45834(9) 0.0525(9) Uani 1 1 d .
C136 C 0.2645(4) 0.3695(3) 0.49205(11) 0.0692(12) Uani 1 1 d .
H13A H 0.291512 0.433540 0.493598 0.083 Uiso 1 1 calc R
H13B H 0.259773 0.351269 0.465953 0.083 Uiso 1 1 calc R
C144 C 0.3583(5) 0.3113(3) 0.51361(11) 0.0736(13) Uani 1 1 d .
H14A H 0.360224 0.327401 0.539886 0.088 Uiso 1 1 calc R
H14B H 0.333422 0.246926 0.511031 0.088 Uiso 1 1 calc R
C1 C 0.4836(4) 0.3206(3) 0.50203(11) 0.0707(12) Uani 1 1 d .
H1A H 0.506539 0.385523 0.503040 0.085 Uiso 1 1 calc R
H1B H 0.482945 0.300494 0.476237 0.085 Uiso 1 1 calc R
C4AA C 0.5783(5) 0.2668(3) 0.52531(12) 0.0829(14) Uani 1 1 d .
H4AA H 0.558635 0.201403 0.523070 0.099 Uiso 1 1 calc R
H4AB H 0.576099 0.284174 0.551328 0.099 Uiso 1 1 calc R
C6AA C 0.7061(5) 0.2822(4) 0.51430(14) 0.0954(16) Uani 1 1 d .
H6AA H 0.710808 0.260313 0.489226 0.143 Uiso 1 1 calc GR
H6AB H 0.764139 0.248879 0.531108 0.143 Uiso 1 1 calc GR
H6AC H 0.725089 0.347086 0.515543 0.143 Uiso 1 1 calc GR
C14 C 0.1406(5) 0.3638(4) 0.50472(14) 0.0982(17) Uani 1 1 d .
H14C H 0.088686 0.410115 0.492121 0.147 Uiso 1 1 calc GR
H14D H 0.145475 0.374128 0.531236 0.147 Uiso 1 1 calc GR
H14E H 0.106577 0.303544 0.499064 0.147 Uiso 1 1 calc GR

loop_
_atom_site_aniso_label
_atom_site_aniso_U_11
_atom_site_aniso_U_22
_atom_site_aniso_U_33
_atom_site_aniso_U_23
_atom_site_aniso_U_13
_atom_site_aniso_U_12
F6BA 0.0387(10) 0.0455(11) 0.0484(10) 0.0109(9) 0.0096(8) 0.0001(8)
F7 0.0381(10) 0.0506(12) 0.0652(12) 0.0185(10) -0.0038(9) -0.0078(9)
F3BA 0.0309(9) 0.0737(14) 0.0557(12) 0.0107(10) 0.0002(8) -0.0025(9)
F4BA 0.0498(12) 0.0563(13) 0.1065(18) -0.0300(12) 0.0302(12) -0.0157(10)
F1AA 0.0559(12) 0.0630(13) 0.0719(14) -0.0265(11) 0.0318(11) -0.0222(11)
F19 0.0471(11) 0.0483(12) 0.0868(15) -0.0225(11) -0.0145(11) 0.0131(10)
F2AA 0.0460(11) 0.0710(14) 0.0535(12) 0.0199(10) -0.0067(9) 0.0105(10)
F32 0.0554(12) 0.0494(12) 0.0609(12) 0.0240(10) 0.0012(10) -0.0010(10)
F33 0.0817(15) 0.0524(12) 0.0516(12) 0.0057(10) 0.0279(11) 0.0222(11)
F38 0.0776(14) 0.0400(11) 0.0596(13) -0.0009(9) 0.0181(11) 0.0068(10)
F44 0.0464(11) 0.0729(14) 0.0567(12) -0.0160(11) -0.0022(10) -0.0132(10)
F46 0.0478(11) 0.0623(13) 0.0822(15) -0.0290(12) 0.0024(11) 0.0149(10)
F52 0.0644(13) 0.0439(12) 0.0754(14) -0.0243(10) -0.0087(11) 0.0044(10)
F55 0.0939(18) 0.110(2) 0.0554(13) 0.0127(13) 0.0429(13) 0.0311(15)
O5AA 0.0407(12) 0.0432(13) 0.0464(13) 0.0050(10) -0.0036(10) 0.0063(10)
F59 0.0653(14) 0.0815(15) 0.0627(13) -0.0090(11) 0.0377(11) -0.0012(12)
F67 0.0861(16) 0.0503(13) 0.0701(14) 0.0239(11) -0.0032(12) -0.0101(12)
N69 0.0280(12) 0.0282(13) 0.0282(12) 0.0022(10) 0.0046(10) 0.0043(10)
F72 0.0360(11) 0.0982(18) 0.0798(15) -0.0260(13) -0.0032(10) 0.0142(11)
O79 0.0503(13) 0.0520(14) 0.0347(12) 0.0011(10) 0.0007(10) -0.0175(11)
O8BA 0.0540(14) 0.0586(15) 0.0372(12) 0.0031(11) 0.0128(11) -0.0162(12)
N88 0.0355(13) 0.0280(13) 0.0306(12) -0.0021(10) 0.0083(10) -0.0019(11)
N93 0.0345(13) 0.0311(13) 0.0359(13) -0.0003(11) 0.0098(11) -0.0034(11)
F99 0.0765(16) 0.1005(18) 0.0600(14) -0.0399(13) 0.0111(12) 0.0181(14)
N102 0.0356(13) 0.0313(13) 0.0335(13) -0.0005(11) 0.0091(11) -0.0020(11)
F8AA 0.0762(15) 0.1021(18) 0.0514(13) 0.0331(12) 0.0189(11) -0.0161(14)
N9AA 0.0311(12) 0.0317(13) 0.0366(13) 0.0024(11) 0.0065(11) 0.0029(11)
O0AA 0.0683(16) 0.0812(19) 0.0314(12) -0.0006(12) 0.0045(12) 0.0320(14)
F0BA 0.0745(17) 0.0969(19) 0.125(2) -0.0743(18) 0.0140(15) -0.0168(14)
N116 0.0374(13) 0.0368(14) 0.0319(13) 0.0001(11) 0.0052(11) 0.0078(11)
C4 0.0264(14) 0.0283(15) 0.0332(15) 0.0040(12) 0.0035(12) 0.0036(12)
C8 0.0294(14) 0.0282(15) 0.0357(16) -0.0017(12) 0.0100(12) 0.0000(12)
C9 0.0339(15) 0.0321(16) 0.0334(16) 0.0028(13) 0.0104(13) 0.0056(13)
C12 0.0351(16) 0.0274(15) 0.0370(16) -0.0030(13) 0.0068(13) -0.0015(13)
C13 0.0331(15) 0.0305(16) 0.0395(17) 0.0006(13) 0.0092(13) -0.0044(13)
C24 0.0306(15) 0.0308(16) 0.0364(16) 0.0009(13) 0.0077(12) 0.0073(13)
C26 0.0292(14) 0.0281(15) 0.0344(16) 0.0016(12) 0.0041(12) 0.0036(12)
C29 0.0334(15) 0.0272(15) 0.0453(18) -0.0046(13) 0.0102(14) -0.0011(13)
C34 0.0345(15) 0.0316(16) 0.0357(16) 0.0000(13) 0.0052(13) 0.0076(13)
C35 0.0289(15) 0.0304(16) 0.0438(17) -0.0064(13) 0.0050(13) 0.0055(13)
C41 0.0299(15) 0.0279(16) 0.0492(19) 0.0015(14) 0.0081(14) 0.0022(13)
C45 0.0377(16) 0.0297(16) 0.0334(16) 0.0010(12) 0.0109(13) 0.0008(13)
C7BA 0.0263(14) 0.0279(15) 0.0419(17) -0.0012(13) 0.0087(13) 0.0012(12)
C57 0.0334(16) 0.0339(17) 0.0414(18) 0.0057(14) 0.0004(14) 0.0008(14)
C62 0.0328(15) 0.0275(15) 0.0429(17) -0.0043(13) 0.0094(13) -0.0006(13)
C64 0.0387(16) 0.0393(17) 0.0297(15) 0.0032(13) 0.0021(13) 0.0100(14)
C68 0.0345(15) 0.0266(15) 0.0377(16) 0.0016(12) 0.0105(13) -0.0012(13)
C71 0.0407(17) 0.0345(17) 0.0344(17) 0.0035(13) 0.0062(14) 0.0037(14)
C75 0.0384(17) 0.0328(17) 0.0398(17) 0.0026(13) -0.0002(14) -0.0068(14)
C78 0.0327(15) 0.0326(16) 0.0403(17) -0.0018(13) 0.0082(13) -0.0047(13)
C82 0.0420(17) 0.0376(17) 0.0323(16) -0.0026(13) 0.0083(14) 0.0073(14)
C86 0.0327(15) 0.0352(17) 0.0349(16) 0.0027(13) 0.0062(13) -0.0030(13)
C90 0.0382(16) 0.0383(17) 0.0325(16) 0.0010(13) 0.0042(13) 0.0001(14)
C92 0.0389(16) 0.0345(16) 0.0362(17) -0.0019(13) 0.0104(14) 0.0023(14)
C7AA 0.0273(15) 0.0426(18) 0.0418(17) -0.0001(14) 0.0044(13) 0.0025(14)
C104 0.0419(17) 0.0402(18) 0.0333(17) 0.0002(14) 0.0039(14) -0.0057(15)
C106 0.0427(18) 0.0393(18) 0.0369(17) 0.0003(14) 0.0127(14) -0.0015(15)
C107 0.0304(15) 0.0353(17) 0.0460(18) 0.0022(14) 0.0030(14) 0.0012(14)
C112 0.0457(18) 0.0391(18) 0.0332(16) 0.0017(14) 0.0096(14) -0.0021(15)
C1BA 0.0418(17) 0.0409(18) 0.0385(17) -0.0051(14) 0.0016(14) -0.0064(15)
C2BA 0.049(2) 0.0398(19) 0.050(2) 0.0158(16) -0.0004(16) -0.0075(16)
C3 0.0497(19) 0.0408(18) 0.0360(17) 0.0026(14) 0.0121(15) 0.0079(16)
C5 0.0476(19) 0.051(2) 0.0354(18) -0.0010(15) 0.0053(15) 0.0158(16)
C11 0.0349(17) 0.0353(18) 0.061(2) -0.0003(16) 0.0073(16) 0.0116(14)
C15 0.0411(18) 0.0459(19) 0.0440(19) 0.0031(15) 0.0100(15) -0.0130(15)
C18 0.0363(16) 0.0438(19) 0.0386(17) 0.0033(15) -0.0008(14) 0.0108(15)
C23 0.0397(17) 0.0365(18) 0.0483(19) -0.0077(15) 0.0093(15) 0.0006(15)
C27 0.0328(17) 0.0431(19) 0.065(2) -0.0117(17) 0.0123(16) 0.0031(15)
C5BA 0.0431(18) 0.0330(17) 0.0409(17) 0.0103(14) 0.0062(14) 0.0049(14)
C31 0.0462(18) 0.0466(19) 0.0340(17) 0.0025(15) -0.0031(14) 0.0076(16)
C3AA 0.0458(18) 0.0418(18) 0.0354(17) 0.0051(14) 0.0023(14) 0.0015(16)
C39 0.0445(18) 0.0341(17) 0.0461(19) -0.0089(15) 0.0022(15) -0.0029(15)
C42 0.0351(17) 0.0355(17) 0.052(2) -0.0028(15) 0.0029(15) 0.0008(14)
C50 0.054(2) 0.0459(19) 0.0334(17) 0.0005(15) 0.0032(15) -0.0084(17)
C54 0.0349(17) 0.0397(19) 0.062(2) 0.0060(16) -0.0012(16) 0.0137(15)
C56 0.056(2) 0.051(2) 0.0312(17) 0.0020(15) 0.0010(15) 0.0125(18)
C61 0.0381(17) 0.048(2) 0.0438(19) -0.0084(16) 0.0052(15) -0.0129(16)
C65 0.0403(18) 0.051(2) 0.0489(19) -0.0071(16) 0.0156(16) 0.0062(16)
C77 0.045(2) 0.054(2) 0.073(3) -0.030(2) -0.0010(19) 0.0016(18)
C80 0.0477(19) 0.047(2) 0.045(2) -0.0069(16) 0.0060(15) 0.0203(16)
C81 0.0412(18) 0.046(2) 0.0419(18) 0.0066(15) 0.0111(15) 0.0069(15)
C84 0.0432(18) 0.0399(19) 0.053(2) 0.0014(15) 0.0137(16) -0.0129(15)
C91 0.0438(18) 0.0396(18) 0.0409(18) 0.0013(15) 0.0082(15) -0.0036(15)
C94 0.0462(19) 0.054(2) 0.045(2) 0.0034(17) 0.0004(16) -0.0191(17)
C97 0.053(2) 0.051(2) 0.048(2) 0.0032(16) 0.0209(17) -0.0152(17)
C100 0.0452(18) 0.0383(18) 0.0400(18) -0.0017(14) 0.0003(15) 0.0048(15)
C103 0.047(2) 0.067(3) 0.0396(19) 0.0181(17) 0.0083(16) -0.0107(18)
C110 0.048(2) 0.049(2) 0.0430(19) 0.0103(16) -0.0111(16) -0.0040(16)
C113 0.0400(18) 0.0428(19) 0.052(2) -0.0113(16) 0.0133(16) 0.0010(15)
C115 0.0283(16) 0.062(2) 0.052(2) -0.0064(18) 0.0047(15) 0.0030(16)
C121 0.051(2) 0.060(2) 0.0436(19) -0.0206(17) 0.0040(17) 0.0184(19)
C127 0.063(2) 0.067(2) 0.042(2) -0.0071(18) 0.0126(18) 0.029(2)
C131 0.066(2) 0.061(2) 0.0358(19) 0.0042(17) -0.0008(17) -0.010(2)
C133 0.048(2) 0.070(3) 0.0427(19) 0.0053(18) 0.0218(16) 0.0066(18)
C136 0.106(4) 0.052(2) 0.050(2) 0.0046(18) 0.008(2) 0.009(2)
C144 0.116(4) 0.053(2) 0.051(2) 0.0036(19) 0.008(2) 0.009(3)
C1 0.098(3) 0.057(2) 0.056(2) -0.011(2) -0.004(2) 0.002(2)
C4AA 0.111(4) 0.069(3) 0.063(3) -0.011(2) -0.021(3) 0.016(3)
C6AA 0.098(4) 0.085(4) 0.099(4) -0.022(3) -0.010(3) 0.004(3)
C14 0.109(4) 0.089(4) 0.102(4) 0.034(3) 0.037(3) 0.015(3)

loop_
_atom_type_symbol
_atom_type_description
_atom_type_scat_dispersion_real
_atom_type_scat_dispersion_imag
_atom_type_scat_source
C C 0.0033 0.0016 'International Tables Vol C Tables 4.2.6.8 and 6.1.1.4'
H H 0.0000 0.0000 'International Tables Vol C Tables 4.2.6.8 and 6.1.1.4'
F F 0.0171 0.0103 'International Tables Vol C Tables 4.2.6.8 and 6.1.1.4'
N N 0.0061 0.0033 'International Tables Vol C Tables 4.2.6.8 and 6.1.1.4'
O O 0.0106 0.0060 'International Tables Vol C Tables 4.2.6.8 and 6.1.1.4'

loop_
_geom_angle_atom_site_label_1
_geom_angle_atom_site_label_2
_geom_angle_atom_site_label_3
_geom_angle
C57 O5AA C75 127.0(2)
C4 N69 C8 109.9(2)
C104 O79 C71 126.7(2)
C106 O8BA C92 127.4(2)
C12 N88 C45 109.3(2)
C106 N93 C29 103.0(2)
C104 N102 C13 103.2(2)
C57 N9AA C41 103.3(2)
C5 O0AA C3AA 127.1(2)
C5 N116 C34 103.2(2)
N69 C4 C26 125.1(2)
N69 C4 C64 107.3(2)
C64 C4 C26 127.5(3)
N69 C8 C7BA 125.4(3)
N69 C8 C82 107.1(2)
C82 C8 C7BA 127.5(3)
F6BA C9 C24 119.3(3)
F6BA C9 C7AA 118.2(3)
C7AA C9 C24 122.4(3)
N88 C12 C62 125.0(3)
N88 C12 C1BA 107.5(2)
C1BA C12 C62 127.5(3)
N102 C13 C15 109.7(3)
C68 C13 N102 123.9(3)
C68 C13 C15 126.4(3)
C9 C24 C26 121.9(3)
C9 C24 C107 116.1(3)
C107 C24 C26 121.6(3)
C4 C26 C24 113.1(2)
C34 C26 C4 126.6(3)
C34 C26 C24 120.2(2)
N93 C29 C84 110.0(3)
C62 C29 N93 123.3(3)
C62 C29 C84 126.7(3)
N116 C34 C80 110.0(2)
C26 C34 N116 123.7(2)
C26 C34 C80 126.2(3)
C23 C35 C7BA 122.7(3)
C27 C35 C7BA 120.5(3)
C27 C35 C23 116.8(3)
N9AA C41 C11 109.8(3)
C7BA C41 N9AA 123.7(3)
C7BA C41 C11 126.5(3)
N88 C45 C68 124.6(3)
N88 C45 C112 107.3(2)
C112 C45 C68 128.1(3)
C8 C7BA C35 113.5(2)
C41 C7BA C8 127.0(3)
C41 C7BA C35 119.5(3)
O5AA C57 C54 117.2(3)
N9AA C57 O5AA 128.2(3)
N9AA C57 C54 114.6(3)
C12 C62 C78 113.7(3)
C29 C62 C12 127.0(3)
C29 C62 C78 119.3(3)
C82 C64 C4 108.0(3)
C13 C68 C45 127.2(3)
C13 C68 C86 118.1(3)
C45 C68 C86 114.7(2)
C90 C71 O79 124.8(3)
C100 C71 O79 111.9(3)
C100 C71 C90 123.3(3)
C31 C75 O5AA 125.0(3)
C31 C75 C110 122.3(3)
C110 C75 O5AA 112.6(3)
C42 C78 C62 122.7(3)
C42 C78 C113 115.5(3)
C113 C78 C62 121.6(3)
C64 C82 C8 107.8(3)
C81 C86 C68 122.6(3)
C91 C86 C68 121.1(3)
C91 C86 C81 116.2(3)
C71 C90 C92 116.2(3)
C90 C92 O8BA 124.9(3)
C3 C92 O8BA 112.3(3)
C3 C92 C90 122.8(3)
F3BA C7AA C9 120.9(3)
F3BA C7AA C18 119.5(3)
C9 C7AA C18 119.6(3)
O79 C104 C94 116.4(3)
N102 C104 O79 128.4(3)
N102 C104 C94 115.2(3)
O8BA C106 C97 116.6(3)
N93 C106 O8BA 128.4(3)
N93 C106 C97 115.1(3)
F7 C107 C24 119.5(3)
F7 C107 C5BA 117.9(3)
C5BA C107 C24 122.6(3)
C1BA C112 C45 107.9(3)
C112 C1BA C12 108.0(3)
F67 C2BA C91 120.3(3)
F67 C2BA C103 120.1(3)
C103 C2BA C91 119.6(3)
C56 C3 C92 118.8(3)
O0AA C5 C127 116.8(3)
N116 C5 O0AA 128.4(3)
N116 C5 C127 114.8(3)
C54 C11 C41 106.6(3)
C94 C15 C13 107.1(3)
F2AA C18 C7AA 120.1(3)
F2AA C18 C5BA 119.9(3)
C5BA C18 C7AA 120.0(3)
F1AA C23 C35 119.5(3)
F1AA C23 C65 118.3(3)
C65 C23 C35 122.2(3)
F4BA C27 C35 119.3(3)
F4BA C27 C77 118.8(3)
C77 C27 C35 121.9(3)
F32 C5BA C107 120.8(3)
F32 C5BA C18 120.0(3)
C107 C5BA C18 119.2(3)
C3AA C31 C75 116.8(3)
C31 C3AA O0AA 125.5(3)
C50 C3AA O0AA 111.7(3)
C50 C3AA C31 122.8(3)
F52 C39 C42 120.7(3)
F52 C39 C61 119.6(3)
C61 C39 C42 119.7(3)
F19 C42 C78 119.0(3)
F19 C42 C39 118.2(3)
C39 C42 C78 122.8(3)
C3AA C50 C131 118.6(3)
C11 C54 C57 105.6(3)
C3 C56 C100 120.6(3)
F44 C61 C39 119.9(3)
F44 C61 C115 120.5(3)
C115 C61 C39 119.6(3)
F59 C65 C23 120.9(3)
F59 C65 C121 119.9(3)
C121 C65 C23 119.2(3)
F0BA C77 C27 119.9(3)
F0BA C77 C121 120.5(3)
C121 C77 C27 119.6(3)
C127 C80 C34 106.7(3)
F33 C81 C86 119.7(3)
F33 C81 C133 117.7(3)
C133 C81 C86 122.7(3)
C97 C84 C29 107.1(3)
F38 C91 C86 120.2(3)
F38 C91 C2BA 117.5(3)
C86 C91 C2BA 122.3(3)
C15 C94 C104 104.8(3)
C84 C97 C106 104.8(3)
C71 C100 C56 118.4(3)
F8AA C103 C2BA 120.3(3)
F8AA C103 C133 119.6(3)
C2BA C103 C133 120.1(3)
C131 C110 C75 118.9(3)
F46 C113 C78 118.6(3)
F46 C113 C115 118.7(3)
C115 C113 C78 122.7(3)
F72 C115 C61 119.6(3)
F72 C115 C113 120.7(3)
C61 C115 C113 119.7(3)
F99 C121 C65 119.9(3)
F99 C121 C77 119.7(3)
C65 C121 C77 120.3(3)
C80 C127 C5 105.3(3)
C110 C131 C50 120.6(3)
F55 C133 C81 120.6(3)
F55 C133 C103 120.3(3)
C103 C133 C81 119.1(3)
C14 C136 C144 114.6(4)
C1 C144 C136 114.4(4)
C144 C1 C4AA 114.1(4)
C1 C4AA C6AA 112.9(4)

loop_
_geom_bond_atom_site_label_1
_geom_bond_atom_site_label_2
_geom_bond_distance
F6BA C9 1.340(3)
F7 C107 1.346(3)
F3BA C7AA 1.336(3)
F4BA C27 1.345(4)
F1AA C23 1.335(4)
F19 C42 1.343(3)
F2AA C18 1.334(3)
F32 C5BA 1.337(3)
F33 C81 1.344(4)
F38 C91 1.328(4)
F44 C61 1.333(4)
F46 C113 1.342(4)
F52 C39 1.340(3)
F55 C133 1.335(4)
O5AA C57 1.333(4)
O5AA C75 1.403(4)
F59 C65 1.332(4)
F67 C2BA 1.339(4)
N69 C4 1.365(3)
N69 C8 1.367(3)
F72 C115 1.337(4)
O79 C71 1.401(3)
O79 C104 1.342(4)
O8BA C92 1.391(4)
O8BA C106 1.341(4)
N88 C12 1.373(4)
N88 C45 1.374(3)
N93 C29 1.413(4)
N93 C106 1.300(4)
F99 C121 1.344(4)
N102 C13 1.421(3)
N102 C104 1.300(4)
F8AA C103 1.347(3)
N9AA C41 1.415(4)
N9AA C57 1.303(4)
O0AA C5 1.338(4)
O0AA C3AA 1.391(4)
F0BA C77 1.344(4)
N116 C34 1.411(4)
N116 C5 1.296(4)
C4 C26 1.443(4)
C4 C64 1.389(4)
C8 C7BA 1.433(4)
C8 C82 1.395(4)
C9 C24 1.381(4)
C9 C7AA 1.370(4)
C12 C62 1.447(4)
C12 C1BA 1.387(4)
C13 C68 1.348(4)
C13 C15 1.453(4)
C24 C26 1.493(4)
C24 C107 1.390(4)
C26 C34 1.352(4)
C29 C62 1.353(4)
C29 C84 1.452(4)
C34 C80 1.456(4)
C35 C7BA 1.496(4)
C35 C23 1.379(4)
C35 C27 1.377(4)
C41 C7BA 1.352(4)
C41 C11 1.459(4)
C45 C68 1.435(4)
C45 C112 1.393(4)
C57 C54 1.449(4)
C62 C78 1.493(4)
C64 C82 1.382(4)
C68 C86 1.499(4)
C71 C90 1.378(4)
C71 C100 1.374(4)
C75 C31 1.376(4)
C75 C110 1.376(4)
C78 C42 1.381(4)
C78 C113 1.389(4)
C86 C81 1.376(4)
C86 C91 1.375(4)
C90 C92 1.383(4)
C92 C3 1.379(4)
C7AA C18 1.374(4)
C104 C94 1.451(4)
C106 C97 1.455(4)
C107 C5BA 1.372(4)
C112 C1BA 1.384(4)
C2BA C91 1.378(4)
C2BA C103 1.359(5)
C3 C56 1.375(5)
C5 C127 1.453(5)
C11 C54 1.326(5)
C15 C94 1.335(5)
C18 C5BA 1.372(4)
C23 C65 1.374(4)
C27 C77 1.372(5)
C31 C3AA 1.375(4)
C3AA C50 1.372(4)
C39 C42 1.373(4)
C39 C61 1.369(4)
C50 C131 1.376(5)
C56 C100 1.384(4)
C61 C115 1.369(5)
C65 C121 1.362(5)
C77 C121 1.366(5)
C80 C127 1.321(5)
C81 C133 1.376(4)
C84 C97 1.325(5)
C103 C133 1.370(5)
C110 C131 1.375(5)
C113 C115 1.370(5)
C136 C144 1.515(6)
C136 C14 1.501(6)
C144 C1 1.504(6)
C1 C4AA 1.516(6)
C4AA C6AA 1.534(7)
